data_7047787
loop_
_publ_author_name
'Weheabby, Saddam'
'Abdulmalic, Mohammad A.'
'Atzori, Matteo'
'Sessoli, Roberta'
'Aliabadi, Azar'
'R\"uffer, Tobias'

_publ_section_title
;
 Promotion of antiferromagnetic exchange interaction in multinuclear
 copper(ii) complexes via fused oxamato/oxamidato ligands.
;
_journal_issue 45
_journal_name_full 'Dalton transactions (Cambridge, England : 2003)'
_journal_page_first 16164
_journal_page_last 16181
_journal_paper_doi 10.1039/c8dt03691h
_journal_volume 47
_journal_year 2018
_chemical_formula_moiety 'C18 H8 Cu2 N4 O8, 2(C16 H36 N), 4(C H4 O)'
_chemical_formula_sum 'C54 H96 Cu2 N6 O12'
_chemical_formula_weight 1148.44
_space_group_crystal_system monoclinic
_space_group_IT_number 14
_space_group_name_Hall '-P 2ybc'
_space_group_name_H-M_alt 'P 1 21/c 1'
_symmetry_space_group_name_Hall '-P 2ybc'
_symmetry_space_group_name_H-M 'P 1 21/c 1'
_atom_sites_solution_hydrogens geom
_audit_creation_method SHELXL-2013
_audit_update_record
;
2018-10-05 deposited with the CCDC.
2018-10-08 downloaded from the CCDC.
;
_cell_angle_alpha 90
_cell_angle_beta 105.614(4)
_cell_angle_gamma 90
_cell_formula_units_Z 2
_cell_length_a 10.9146(4)
_cell_length_b 17.6184(5)
_cell_length_c 15.8629(6)
_cell_measurement_reflns_used 3701
_cell_measurement_temperature 110
_cell_measurement_theta_max 66.0980
_cell_measurement_theta_min 3.8280
_cell_volume 2937.83(18)
_computing_cell_refinement
;
CrysAlisPro, Agilent Technologies,
Version 1.171.37.35 (release 13-08-2014 CrysAlis171 .NET)
(compiled Aug 13 2014,18:06:01)
;
_computing_data_collection
;
CrysAlisPro, Agilent Technologies,
Version 1.171.37.35 (release 13-08-2014 CrysAlis171 .NET)
(compiled Aug 13 2014,18:06:01)
;
_computing_data_reduction
;
CrysAlisPro, Agilent Technologies,
Version 1.171.37.35 (release 13-08-2014 CrysAlis171 .NET)
(compiled Aug 13 2014,18:06:01)
;
_computing_molecular_graphics 'XP in SHELXTL/Vs. 5.1 Bruker AXS'
_computing_publication_material 'SHELXL-2013 (Sheldrick, 2013)'
_computing_structure_refinement 'SHELXL-2013 (Sheldrick, 2013)'
_computing_structure_solution 'SHELXS-2013 (Sheldrick, 2013)'
_diffrn_ambient_temperature 110
_diffrn_measured_fraction_theta_full 0.993
_diffrn_measured_fraction_theta_max 0.993
_diffrn_measurement_device_type 'oxford gemini s'
_diffrn_measurement_method '\w scans'
_diffrn_radiation_type CuK\a
_diffrn_radiation_wavelength 1.54184
_diffrn_reflns_av_R_equivalents 0.0228
_diffrn_reflns_av_unetI/netI 0.0292
_diffrn_reflns_Laue_measured_fraction_full 0.993
_diffrn_reflns_Laue_measured_fraction_max 0.993
_diffrn_reflns_limit_h_max 12
_diffrn_reflns_limit_h_min -4
_diffrn_reflns_limit_k_max 20
_diffrn_reflns_limit_k_min -20
_diffrn_reflns_limit_l_max 18
_diffrn_reflns_limit_l_min -18
_diffrn_reflns_number 9499
_diffrn_reflns_point_group_measured_fraction_full 0.993
_diffrn_reflns_point_group_measured_fraction_max 0.993
_diffrn_reflns_theta_full 65.000
_diffrn_reflns_theta_max 64.969
_diffrn_reflns_theta_min 3.830
_exptl_absorpt_coefficient_mu 1.399
_exptl_absorpt_correction_T_max 1.00000
_exptl_absorpt_correction_T_min 0.73049
_exptl_absorpt_correction_type multi-scan
_exptl_absorpt_process_details
;
CrysAlisPro, Agilent Technologies,
Version 1.171.37.35 (release 13-08-2014 CrysAlis171 .NET)
(compiled Aug 13 2014,18:06:01)
Empirical absorption correction using spherical harmonics,
 implemented in SCALE3 ABSPACK scaling algorithm.
;
_exptl_crystal_colour purple
_exptl_crystal_density_diffrn 1.298
_exptl_crystal_description plate
_exptl_crystal_F_000 1232
_exptl_crystal_size_max 0.34
_exptl_crystal_size_mid 0.3
_exptl_crystal_size_min 0.06
_refine_diff_density_max 0.886
_refine_diff_density_min -0.366
_refine_diff_density_rms 0.082
_refine_ls_extinction_method none
_refine_ls_goodness_of_fit_ref 0.939
_refine_ls_hydrogen_treatment constr
_refine_ls_matrix_type full
_refine_ls_number_parameters 338
_refine_ls_number_reflns 4969
_refine_ls_number_restraints 0
_refine_ls_restrained_S_all 0.939
_refine_ls_R_factor_all 0.0586
_refine_ls_R_factor_gt 0.0528
_refine_ls_shift/su_max 0.001
_refine_ls_shift/su_mean 0.000
_refine_ls_structure_factor_coef Fsqd
_refine_ls_weighting_details 'w=1/[\s^2^(Fo^2^)+(0.1018P)^2^+2.2363P] where P=(Fo^2^+2Fc^2^)/3'
_refine_ls_weighting_scheme calc
_refine_ls_wR_factor_gt 0.1420
_refine_ls_wR_factor_ref 0.1475
_reflns_Friedel_coverage 0.000
_reflns_number_gt 4363
_reflns_number_total 4969
_reflns_threshold_expression 'I > 2\s(I)'
_cod_data_source_file c8dt03691h2.cif
_cod_data_source_block shelx
_cod_depositor_comments 'Adding full bibliography for 7047787--7047793.cif.'
_cod_database_code 7047787
_shelx_space_group_comment
;
The symmetry employed for this shelxl refinement is uniquely defined
by the following loop, which should always be used as a source of
symmetry information in preference to the above space-group names.
They are only intended as comments.
;
_shelxl_version_number 2013-4

loop_
_space_group_symop_operation_xyz
'x, y, z'
'-x, y+1/2, -z+1/2'
'-x, -y, -z'
'x, -y-1/2, z-1/2'

loop_
_atom_site_label
_atom_site_type_symbol
_atom_site_fract_x
_atom_site_fract_y
_atom_site_fract_z
_atom_site_U_iso_or_equiv
_atom_site_adp_type
_atom_site_occupancy
_atom_site_site_symmetry_order
_atom_site_calc_flag
_atom_site_refinement_flags_posn
_atom_site_refinement_flags_adp
_atom_site_disorder_assembly
_atom_site_disorder_group
C1 C 1.0150(3) 0.20789(15) 1.04164(17) 0.0361(6) Uani 1 1 d . . . .
C3 C 0.8790(3) 0.20849(15) 0.97655(18) 0.0407(6) Uani 1 1 d . . . .
C7 C 1.1830(3) 0.30349(15) 1.09764(16) 0.0345(6) Uani 1 1 d . . . .
C8 C 1.2858(3) 0.25886(16) 1.14121(18) 0.0404(6) Uani 1 1 d . . . .
H7 H 1.2765 0.2065 1.1438 0.048 Uiso 1 1 calc R U . .
C9 C 1.4013(3) 0.29214(17) 1.18052(19) 0.0444(7) Uani 1 1 d . . . .
H8 H 1.4695 0.2618 1.2094 0.053 Uiso 1 1 calc R U . .
C10 C 1.4176(3) 0.37010(18) 1.17768(19) 0.0436(7) Uani 1 1 d . . . .
H9 H 1.4960 0.3917 1.2048 0.052 Uiso 1 1 calc R U . .
C11 C 1.3166(3) 0.41610(16) 1.13427(17) 0.0379(6) Uani 1 1 d . . . .
H10 H 1.3272 0.4684 1.1323 0.045 Uiso 1 1 calc R U . .
C12 C 1.2004(3) 0.38328(15) 1.09412(16) 0.0332(5) Uani 1 1 d . . . .
C32 C 0.8176(2) 0.03325(14) 1.19593(15) 0.0306(5) Uani 1 1 d . . . .
H10A H 0.7264 0.0248 1.1780 0.037 Uiso 1 1 calc R U . .
H10B H 0.8459 0.0259 1.2588 0.037 Uiso 1 1 calc R U . .
C33 C 0.8423(3) 0.11484(15) 1.17644(17) 0.0343(6) Uani 1 1 d . . . .
H11A H 0.8133 0.1239 1.1139 0.041 Uiso 1 1 calc R U . .
H11B H 0.9329 0.1252 1.1955 0.041 Uiso 1 1 calc R U . .
C34 C 0.7714(3) 0.16739(15) 1.22444(18) 0.0379(6) Uani 1 1 d . . . .
H12A H 0.6814 0.1553 1.2063 0.046 Uiso 1 1 calc R U . .
H12B H 0.8018 0.1582 1.2869 0.046 Uiso 1 1 calc R U . .
C13 C 0.7892(3) 0.25081(17) 1.2065(2) 0.0485(7) Uani 1 1 d . . . .
H13A H 0.7433 0.2813 1.2379 0.073 Uiso 1 1 calc R U . .
H13B H 0.7575 0.2605 1.1449 0.073 Uiso 1 1 calc R U . .
H13C H 0.8780 0.2634 1.2254 0.073 Uiso 1 1 calc R U . .
C14 C 0.8445(2) -0.01672(14) 1.05314(15) 0.0289(5) Uani 1 1 d . . . .
H14A H 0.8803 0.0309 1.0402 0.035 Uiso 1 1 calc R U . .
H14B H 0.8840 -0.0571 1.0282 0.035 Uiso 1 1 calc R U . .
C15 C 0.7031(2) -0.01658(15) 1.00788(16) 0.0326(5) Uani 1 1 d . . . .
H15A H 0.6641 0.0289 1.0236 0.039 Uiso 1 1 calc R U . .
H15B H 0.6630 -0.0603 1.0264 0.039 Uiso 1 1 calc R U . .
C16 C 0.6841(2) -0.01913(14) 0.90864(16) 0.0319(5) Uani 1 1 d . . . .
H16A H 0.7259 0.0243 0.8911 0.038 Uiso 1 1 calc R U . .
H16B H 0.7239 -0.0646 0.8938 0.038 Uiso 1 1 calc R U . .
C17 C 0.5455(3) -0.01872(18) 0.85839(18) 0.0421(6) Uani 1 1 d . . . .
H17A H 0.5383 -0.0204 0.7968 0.063 Uiso 1 1 calc R U . .
H17B H 0.5059 0.0267 0.8718 0.063 Uiso 1 1 calc R U . .
H17C H 0.5039 -0.0622 0.8746 0.063 Uiso 1 1 calc R U . .
C18 C 0.8333(2) -0.10265(14) 1.17742(16) 0.0313(5) Uani 1 1 d . . . .
H18A H 0.8612 -0.1075 1.2406 0.038 Uiso 1 1 calc R U . .
H18B H 0.7411 -0.1014 1.1608 0.038 Uiso 1 1 calc R U . .
C19 C 0.8749(3) -0.17325(14) 1.13790(16) 0.0326(5) Uani 1 1 d . . . .
H19A H 0.9663 -0.1726 1.1466 0.039 Uiso 1 1 calc R U . .
H19B H 0.8344 -0.1750 1.0755 0.039 Uiso 1 1 calc R U . .
C20 C 0.8365(3) -0.24275(15) 1.18268(17) 0.0364(6) Uani 1 1 d . . . .
H20A H 0.8834 -0.2424 1.2440 0.044 Uiso 1 1 calc R U . .
H20B H 0.7467 -0.2392 1.1795 0.044 Uiso 1 1 calc R U . .
C21 C 0.8609(3) -0.31771(15) 1.14230(19) 0.0430(7) Uani 1 1 d . . . .
H21A H 0.8350 -0.3590 1.1731 0.064 Uiso 1 1 calc R U . .
H21B H 0.9500 -0.3223 1.1465 0.064 Uiso 1 1 calc R U . .
H21C H 0.8132 -0.3191 1.0819 0.064 Uiso 1 1 calc R U . .
C22 C 1.0244(2) -0.02114(14) 1.18209(15) 0.0300(5) Uani 1 1 d . . . .
H22A H 1.0485 0.0283 1.1649 0.036 Uiso 1 1 calc R U . .
H22B H 1.0593 -0.0590 1.1506 0.036 Uiso 1 1 calc R U . .
C23 C 1.0866(2) -0.03148(15) 1.28008(16) 0.0341(6) Uani 1 1 d . . . .
H23A H 1.0561 0.0073 1.3129 0.041 Uiso 1 1 calc R U . .
H23B H 1.0640 -0.0807 1.2988 0.041 Uiso 1 1 calc R U . .
C24 C 1.2311(3) -0.02558(16) 1.29808(16) 0.0371(6) Uani 1 1 d . . . .
H24A H 1.2610 -0.0656 1.2666 0.045 Uiso 1 1 calc R U . .
H24B H 1.2524 0.0227 1.2762 0.045 Uiso 1 1 calc R U . .
C25 C 1.2992(3) -0.0319(2) 1.39513(19) 0.0513(8) Uani 1 1 d . . . .
H25A H 1.3894 -0.0279 1.4032 0.077 Uiso 1 1 calc R U . .
H25B H 1.2800 -0.0801 1.4169 0.077 Uiso 1 1 calc R U . .
H25C H 1.2713 0.0082 1.4265 0.077 Uiso 1 1 calc R U . .
N1 N 1.0603(2) 0.27864(12) 1.05381(14) 0.0345(5) Uani 1 1 d . . . .
N2 N 1.0897(2) 0.42177(12) 1.04571(13) 0.0325(5) Uani 1 1 d . . . .
N3 N 0.8805(2) -0.02705(11) 1.15278(13) 0.0292(4) Uani 1 1 d . . . .
O1 O 1.0661(2) 0.14794(10) 1.07161(14) 0.0407(5) Uani 1 1 d . . . .
O3 O 0.82949(19) 0.27492(10) 0.95193(12) 0.0400(4) Uani 1 1 d . . . .
O3' O 0.8271(2) 0.14879(11) 0.95072(15) 0.0521(6) Uani 1 1 d . . . .
O1M O 0.5835(3) 0.28148(16) 0.85788(17) 0.0678(7) Uani 1 1 d . . A 1
H1M H 0.6570 0.2759 0.8877 0.102 Uiso 1 1 calc R U A 1
C1M C 0.5418(5) 0.3541(2) 0.8707(3) 0.0786(12) Uani 1 1 d . . A 1
H1M1 H 0.5380 0.3592 0.9302 0.118 Uiso 1 1 calc R U A 1
H1M2 H 0.4587 0.3622 0.8319 0.118 Uiso 1 1 calc R U A 1
H1M3 H 0.5999 0.3909 0.8588 0.118 Uiso 1 1 calc R U A 1
O2M O 0.4631(3) 0.16824(18) 0.92551(18) 0.0767(8) Uani 1 1 d . . B 2
H2M H 0.5313 0.1627 0.9139 0.115 Uiso 1 1 calc R U B 2
C2M C 0.4830(7) 0.2024(3) 1.0054(3) 0.107(2) Uani 1 1 d . . B 2
H2M1 H 0.5722 0.2015 1.0349 0.161 Uiso 1 1 calc R U B 2
H2M2 H 0.4368 0.1756 1.0397 0.161 Uiso 1 1 calc R U B 2
H2M3 H 0.4541 0.2540 0.9976 0.161 Uiso 1 1 calc R U B 2
Cu1 Cu 0.94853(4) 0.35586(2) 0.99427(2) 0.03265(16) Uani 1 1 d . . . .
C2 C 1.0671(2) 0.49332(14) 1.03012(16) 0.0316(5) Uani 1 1 d . . . .
O2 O 1.13958(18) 0.55018(10) 1.05756(11) 0.0345(4) Uani 1 1 d . . . .

loop_
_atom_site_aniso_label
_atom_site_aniso_U_11
_atom_site_aniso_U_22
_atom_site_aniso_U_33
_atom_site_aniso_U_23
_atom_site_aniso_U_13
_atom_site_aniso_U_12
C1 0.0589(16) 0.0253(13) 0.0326(13) 0.0006(10) 0.0268(12) 0.0004(11)
C3 0.0684(18) 0.0266(14) 0.0323(13) -0.0018(11) 0.0228(13) -0.0063(13)
C7 0.0506(15) 0.0301(13) 0.0283(12) 0.0013(10) 0.0199(11) 0.0021(11)
C8 0.0577(17) 0.0316(14) 0.0369(14) 0.0054(11) 0.0212(13) 0.0075(12)
C9 0.0541(17) 0.0423(16) 0.0389(15) 0.0084(13) 0.0164(13) 0.0113(13)
C10 0.0480(16) 0.0481(17) 0.0364(15) 0.0005(13) 0.0141(12) 0.0004(13)
C11 0.0517(16) 0.0332(14) 0.0322(13) -0.0004(11) 0.0172(12) 0.0006(12)
C12 0.0476(14) 0.0299(13) 0.0265(12) 0.0002(10) 0.0175(11) 0.0048(11)
C32 0.0382(13) 0.0318(13) 0.0243(11) -0.0032(10) 0.0126(10) 0.0018(10)
C33 0.0439(14) 0.0314(13) 0.0305(13) -0.0053(11) 0.0151(11) -0.0019(11)
C34 0.0478(15) 0.0329(14) 0.0355(14) -0.0071(11) 0.0152(12) -0.0002(11)
C13 0.0566(18) 0.0326(15) 0.0573(19) -0.0094(13) 0.0172(15) 0.0000(13)
C14 0.0428(13) 0.0246(12) 0.0218(11) 0.0004(9) 0.0128(10) -0.0007(10)
C15 0.0407(13) 0.0327(13) 0.0262(12) 0.0007(10) 0.0120(10) 0.0009(10)
C16 0.0416(14) 0.0295(13) 0.0265(12) -0.0023(10) 0.0122(10) -0.0015(10)
C17 0.0455(15) 0.0499(17) 0.0300(13) 0.0029(12) 0.0085(11) 0.0000(12)
C18 0.0421(13) 0.0294(13) 0.0256(12) 0.0031(10) 0.0146(10) -0.0020(10)
C19 0.0447(14) 0.0291(13) 0.0269(12) 0.0026(10) 0.0146(11) 0.0010(11)
C20 0.0510(15) 0.0305(13) 0.0319(13) 0.0028(11) 0.0182(12) -0.0007(11)
C21 0.0646(18) 0.0301(14) 0.0386(14) 0.0064(12) 0.0214(13) 0.0009(13)
C22 0.0364(13) 0.0291(12) 0.0259(12) 0.0009(10) 0.0110(10) 0.0001(10)
C23 0.0442(14) 0.0338(14) 0.0258(12) 0.0014(10) 0.0120(11) 0.0004(11)
C24 0.0415(14) 0.0422(15) 0.0277(13) -0.0008(11) 0.0096(11) 0.0037(11)
C25 0.0476(16) 0.072(2) 0.0323(14) 0.0013(14) 0.0073(12) 0.0075(15)
N1 0.0531(13) 0.0229(11) 0.0305(11) 0.0034(9) 0.0161(10) 0.0038(9)
N2 0.0483(12) 0.0242(11) 0.0275(10) -0.0015(8) 0.0144(9) -0.0006(9)
N3 0.0397(11) 0.0269(10) 0.0228(10) -0.0004(8) 0.0114(8) 0.0010(8)
O1 0.0615(12) 0.0229(9) 0.0461(11) 0.0041(8) 0.0290(10) 0.0035(8)
O3 0.0581(12) 0.0230(9) 0.0380(10) 0.0000(8) 0.0111(9) -0.0074(8)
O3' 0.0831(16) 0.0244(10) 0.0441(12) 0.0001(8) 0.0088(11) -0.0121(10)
O1M 0.0699(16) 0.0718(18) 0.0558(15) 0.0018(13) 0.0068(12) -0.0187(13)
C1M 0.081(3) 0.067(3) 0.079(3) 0.013(2) 0.006(2) -0.009(2)
O2M 0.104(2) 0.0687(17) 0.0596(16) -0.0106(13) 0.0263(15) -0.0301(17)
C2M 0.186(6) 0.077(3) 0.057(2) -0.010(2) 0.030(3) -0.029(4)
Cu1 0.0490(3) 0.0204(2) 0.0299(2) -0.00010(13) 0.01297(18) -0.00186(14)
C2 0.0479(15) 0.0263(13) 0.0245(11) -0.0026(10) 0.0163(10) -0.0015(11)
O2 0.0496(10) 0.0220(9) 0.0322(9) 0.0003(7) 0.0114(8) -0.0017(8)

loop_
_atom_type_symbol
_atom_type_description
_atom_type_scat_dispersion_real
_atom_type_scat_dispersion_imag
_atom_type_scat_source
C C 0.0181 0.0091 'International Tables Vol C Tables 4.2.6.8 and 6.1.1.4'
N N 0.0311 0.0180 'International Tables Vol C Tables 4.2.6.8 and 6.1.1.4'
O O 0.0492 0.0322 'International Tables Vol C Tables 4.2.6.8 and 6.1.1.4'
Cu Cu -1.9646 0.5888 'International Tables Vol C Tables 4.2.6.8 and 6.1.1.4'
H H 0.0000 0.0000 'International Tables Vol C Tables 4.2.6.8 and 6.1.1.4'

loop_
_geom_angle_atom_site_label_1
_geom_angle_atom_site_label_2
_geom_angle_atom_site_label_3
_geom_angle
_geom_angle_site_symmetry_3
O1 C1 N1 129.3(3) .
O1 C1 C3 120.9(2) .
N1 C1 C3 109.7(2) .
O3' C3 O3 124.0(3) .
O3' C3 C1 119.4(3) .
O3 C3 C1 116.5(2) .
C8 C7 N1 127.2(2) .
C8 C7 C12 118.7(3) .
N1 C7 C12 114.1(2) .
C9 C8 C7 120.1(3) .
C9 C8 H7 120.0 .
C7 C8 H7 120.0 .
C8 C9 C10 121.0(3) .
C8 C9 H8 119.5 .
C10 C9 H8 119.5 .
C11 C10 C9 120.1(3) .
C11 C10 H9 119.9 .
C9 C10 H9 119.9 .
C12 C11 C10 119.4(3) .
C12 C11 H10 120.3 .
C10 C11 H10 120.3 .
C11 C12 N2 126.3(2) .
C11 C12 C7 120.7(3) .
N2 C12 C7 113.0(2) .
C33 C32 N3 116.4(2) .
C33 C32 H10A 108.2 .
N3 C32 H10A 108.2 .
C33 C32 H10B 108.2 .
N3 C32 H10B 108.2 .
H10A C32 H10B 107.3 .
C32 C33 C34 109.3(2) .
C32 C33 H11A 109.8 .
C34 C33 H11A 109.8 .
C32 C33 H11B 109.8 .
C34 C33 H11B 109.8 .
H11A C33 H11B 108.3 .
C13 C34 C33 112.6(2) .
C13 C34 H12A 109.1 .
C33 C34 H12A 109.1 .
C13 C34 H12B 109.1 .
C33 C34 H12B 109.1 .
H12A C34 H12B 107.8 .
C34 C13 H13A 109.5 .
C34 C13 H13B 109.5 .
H13A C13 H13B 109.5 .
C34 C13 H13C 109.5 .
H13A C13 H13C 109.5 .
H13B C13 H13C 109.5 .
C15 C14 N3 115.69(19) .
C15 C14 H14A 108.4 .
N3 C14 H14A 108.4 .
C15 C14 H14B 108.4 .
N3 C14 H14B 108.4 .
H14A C14 H14B 107.4 .
C14 C15 C16 109.0(2) .
C14 C15 H15A 109.9 .
C16 C15 H15A 109.9 .
C14 C15 H15B 109.9 .
C16 C15 H15B 109.9 .
H15A C15 H15B 108.3 .
C17 C16 C15 112.4(2) .
C17 C16 H16A 109.1 .
C15 C16 H16A 109.1 .
C17 C16 H16B 109.1 .
C15 C16 H16B 109.1 .
H16A C16 H16B 107.8 .
C16 C17 H17A 109.5 .
C16 C17 H17B 109.5 .
H17A C17 H17B 109.5 .
C16 C17 H17C 109.5 .
H17A C17 H17C 109.5 .
H17B C17 H17C 109.5 .
C19 C18 N3 116.98(19) .
C19 C18 H18A 108.1 .
N3 C18 H18A 108.1 .
C19 C18 H18B 108.1 .
N3 C18 H18B 108.1 .
H18A C18 H18B 107.3 .
C18 C19 C20 108.4(2) .
C18 C19 H19A 110.0 .
C20 C19 H19A 110.0 .
C18 C19 H19B 110.0 .
C20 C19 H19B 110.0 .
H19A C19 H19B 108.4 .
C21 C20 C19 113.5(2) .
C21 C20 H20A 108.9 .
C19 C20 H20A 108.9 .
C21 C20 H20B 108.9 .
C19 C20 H20B 108.9 .
H20A C20 H20B 107.7 .
C20 C21 H21A 109.5 .
C20 C21 H21B 109.5 .
H21A C21 H21B 109.5 .
C20 C21 H21C 109.5 .
H21A C21 H21C 109.5 .
H21B C21 H21C 109.5 .
N3 C22 C23 116.3(2) .
N3 C22 H22A 108.2 .
C23 C22 H22A 108.2 .
N3 C22 H22B 108.2 .
C23 C22 H22B 108.2 .
H22A C22 H22B 107.4 .
C24 C23 C22 109.6(2) .
C24 C23 H23A 109.8 .
C22 C23 H23A 109.8 .
C24 C23 H23B 109.8 .
C22 C23 H23B 109.8 .
H23A C23 H23B 108.2 .
C25 C24 C23 112.5(2) .
C25 C24 H24A 109.1 .
C23 C24 H24A 109.1 .
C25 C24 H24B 109.1 .
C23 C24 H24B 109.1 .
H24A C24 H24B 107.8 .
C24 C25 H25A 109.5 .
C24 C25 H25B 109.5 .
H25A C25 H25B 109.5 .
C24 C25 H25C 109.5 .
H25A C25 H25C 109.5 .
H25B C25 H25C 109.5 .
C1 N1 C7 129.0(2) .
C1 N1 Cu1 115.7(2) .
C7 N1 Cu1 114.99(17) .
C2 N2 C12 131.3(2) .
C2 N2 Cu1 114.60(19) .
C12 N2 Cu1 114.13(17) .
C22 N3 C18 112.13(19) .
C22 N3 C32 111.66(19) .
C18 N3 C32 105.72(18) .
C22 N3 C14 105.34(18) .
C18 N3 C14 111.07(18) .
C32 N3 C14 111.04(18) .
C3 O3 Cu1 111.98(19) .
C1M O1M H1M 109.5 .
O1M C1M H1M1 109.5 .
O1M C1M H1M2 109.5 .
H1M1 C1M H1M2 109.5 .
O1M C1M H1M3 109.5 .
H1M1 C1M H1M3 109.5 .
H1M2 C1M H1M3 109.5 .
C2M O2M H2M 109.5 .
O2M C2M H2M1 109.5 .
O2M C2M H2M2 109.5 .
H2M1 C2M H2M2 109.5 .
O2M C2M H2M3 109.5 .
H2M1 C2M H2M3 109.5 .
H2M2 C2M H2M3 109.5 .
N1 Cu1 O3 85.74(9) .
N1 Cu1 N2 83.56(10) .
O3 Cu1 N2 169.24(9) .
N1 Cu1 O2 168.72(9) 3_767
O3 Cu1 O2 105.54(8) 3_767
N2 Cu1 O2 85.15(8) 3_767
O2 C2 N2 129.0(3) .
O2 C2 C2 119.4(3) 3_767
N2 C2 C2 111.6(3) 3_767
C2 O2 Cu1 109.10(16) 3_767

loop_
_geom_bond_atom_site_label_1
_geom_bond_atom_site_label_2
_geom_bond_distance
_geom_bond_site_symmetry_2
C1 O1 1.229(3) .
C1 N1 1.336(3) .
C1 C3 1.564(5) .
C3 O3' 1.212(4) .
C3 O3 1.304(4) .
C7 C8 1.392(4) .
C7 N1 1.403(4) .
C7 C12 1.422(4) .
C8 C9 1.378(5) .
C8 H7 0.9300 .
C9 C10 1.387(4) .
C9 H8 0.9300 .
C10 C11 1.392(4) .
C10 H9 0.9300 .
C11 C12 1.383(4) .
C11 H10 0.9300 .
C12 N2 1.418(4) .
C32 C33 1.510(4) .
C32 N3 1.524(3) .
C32 H10A 0.9700 .
C32 H10B 0.9700 .
C33 C34 1.534(3) .
C33 H11A 0.9700 .
C33 H11B 0.9700 .
C34 C13 1.519(4) .
C34 H12A 0.9700 .
C34 H12B 0.9700 .
C13 H13A 0.9600 .
C13 H13B 0.9600 .
C13 H13C 0.9600 .
C14 C15 1.517(4) .
C14 N3 1.533(3) .
C14 H14A 0.9700 .
C14 H14B 0.9700 .
C15 C16 1.532(3) .
C15 H15A 0.9700 .
C15 H15B 0.9700 .
C16 C17 1.509(4) .
C16 H16A 0.9700 .
C16 H16B 0.9700 .
C17 H17A 0.9600 .
C17 H17B 0.9600 .
C17 H17C 0.9600 .
C18 C19 1.516(3) .
C18 N3 1.517(3) .
C18 H18A 0.9700 .
C18 H18B 0.9700 .
C19 C20 1.530(3) .
C19 H19A 0.9700 .
C19 H19B 0.9700 .
C20 C21 1.522(4) .
C20 H20A 0.9700 .
C20 H20B 0.9700 .
C21 H21A 0.9600 .
C21 H21B 0.9600 .
C21 H21C 0.9600 .
C22 N3 1.516(3) .
C22 C23 1.531(3) .
C22 H22A 0.9700 .
C22 H22B 0.9700 .
C23 C24 1.529(4) .
C23 H23A 0.9700 .
C23 H23B 0.9700 .
C24 C25 1.523(4) .
C24 H24A 0.9700 .
C24 H24B 0.9700 .
C25 H25A 0.9600 .
C25 H25B 0.9600 .
C25 H25C 0.9600 .
N1 Cu1 1.900(2) .
N2 C2 1.295(3) .
N2 Cu1 1.927(2) .
O3 Cu1 1.9243(18) .
O1M C1M 1.391(5) .
O1M H1M 0.8200 .
C1M H1M1 0.9600 .
C1M H1M2 0.9600 .
C1M H1M3 0.9600 .
O2M C2M 1.366(5) .
O2M H2M 0.8200 .
C2M H2M1 0.9600 .
C2M H2M2 0.9600 .
C2M H2M3 0.9600 .
Cu1 O2 1.9789(18) 3_767
C2 O2 1.278(3) .
C2 C2 1.537(5) 3_767
O2 Cu1 1.9789(18) 3_767

loop_
_geom_torsion_atom_site_label_1
_geom_torsion_atom_site_label_2
_geom_torsion_atom_site_label_3
_geom_torsion_atom_site_label_4
_geom_torsion
_geom_torsion_site_symmetry_1
_geom_torsion_site_symmetry_4
O1 C1 C3 O3' -5.1(4) . .
N1 C1 C3 O3' 172.9(2) . .
O1 C1 C3 O3 176.3(2) . .
N1 C1 C3 O3 -5.6(3) . .
N1 C7 C8 C9 179.4(2) . .
C12 C7 C8 C9 0.5(4) . .
C7 C8 C9 C10 0.1(4) . .
C8 C9 C10 C11 -0.4(4) . .
C9 C10 C11 C12 0.0(4) . .
C10 C11 C12 N2 -178.3(2) . .
C10 C11 C12 C7 0.7(4) . .
C8 C7 C12 C11 -0.9(4) . .
N1 C7 C12 C11 -179.9(2) . .
C8 C7 C12 N2 178.2(2) . .
N1 C7 C12 N2 -0.8(3) . .
N3 C32 C33 C34 179.6(2) . .
C32 C33 C34 C13 -178.8(2) . .
N3 C14 C15 C16 -170.66(19) . .
C14 C15 C16 C17 -179.7(2) . .
N3 C18 C19 C20 170.5(2) . .
C18 C19 C20 C21 174.1(2) . .
N3 C22 C23 C24 178.8(2) . .
C22 C23 C24 C25 177.5(2) . .
O1 C1 N1 C7 6.6(4) . .
C3 C1 N1 C7 -171.2(2) . .
O1 C1 N1 Cu1 179.8(2) . .
C3 C1 N1 Cu1 2.0(3) . .
C8 C7 N1 C1 -2.1(4) . .
C12 C7 N1 C1 176.8(2) . .
C8 C7 N1 Cu1 -175.4(2) . .
C12 C7 N1 Cu1 3.5(3) . .
C11 C12 N2 C2 -3.2(4) . .
C7 C12 N2 C2 177.8(2) . .
C11 C12 N2 Cu1 176.8(2) . .
C7 C12 N2 Cu1 -2.2(3) . .
C23 C22 N3 C18 -57.6(3) . .
C23 C22 N3 C32 60.8(3) . .
C23 C22 N3 C14 -178.6(2) . .
C19 C18 N3 C22 -62.0(3) . .
C19 C18 N3 C32 176.1(2) . .
C19 C18 N3 C14 55.6(3) . .
C33 C32 N3 C22 61.7(3) . .
C33 C32 N3 C18 -176.1(2) . .
C33 C32 N3 C14 -55.5(3) . .
C15 C14 N3 C22 -177.2(2) . .
C15 C14 N3 C18 61.2(3) . .
C15 C14 N3 C32 -56.2(3) . .
O3' C3 O3 Cu1 -172.2(2) . .
C1 C3 O3 Cu1 6.3(3) . .
C12 N2 C2 O2 -2.7(4) . .
Cu1 N2 C2 O2 177.3(2) . .
C12 N2 C2 C2 177.3(2) . 3_767
Cu1 N2 C2 C2 -2.7(3) . 3_767
N2 C2 O2 Cu1 177.5(2) . 3_767
C2 C2 O2 Cu1 -2.5(3) 3_767 3_767
